data_7043972
loop_
_publ_author_name
'Manna, Utsab'
'Kayal, Santanu'
'Nayak, Biswajit'
'Das, Gopal'

_publ_section_title
;
 Systematic Size Mediated Trapping of Anions of Varied Dimensionality
 within Dimeric Capsular Assembly of a Flexible Neutral Bis-Urea Platform
;
_journal_name_full 'Dalton Trans.'
_journal_paper_doi 10.1039/C7DT02308A
_journal_year 2017
_chemical_formula_moiety 'C24 H14 F12 N4 O2, C16 H36 N, Cl'
_chemical_formula_sum 'C40 H50 Cl F12 N5 O2'
_chemical_formula_weight 896.30
_space_group_crystal_system monoclinic
_space_group_IT_number 14
_space_group_name_Hall '-P 2ybc'
_space_group_name_H-M_alt 'P 1 21/c 1'
_symmetry_space_group_name_Hall '-P 2ybc'
_symmetry_space_group_name_H-M 'P 1 21/c 1'
_atom_sites_solution_hydrogens mixed
_audit_creation_method SHELXL-2014/7
_audit_update_record
;
2017-08-11 deposited with the CCDC.
2017-08-14 downloaded from the CCDC.
;
_cell_angle_alpha 90
_cell_angle_beta 103.309(6)
_cell_angle_gamma 90
_cell_formula_units_Z 4
_cell_length_a 17.6943(9)
_cell_length_b 14.5220(10)
_cell_length_c 18.0327(11)
_cell_measurement_reflns_used 3341
_cell_measurement_temperature 298(2)
_cell_measurement_theta_max 23.4000
_cell_measurement_theta_min 3.6340
_cell_volume 4509.2(5)
_computing_cell_refinement 'Bruker SMART'
_computing_data_collection 'Bruker SMART'
_computing_data_reduction 'Bruker SAINT'
_computing_molecular_graphics 'Bruker SHELXTL'
_computing_publication_material 'Bruker SHELXTL'
_computing_structure_refinement 'SHELXL-2014/7 (Sheldrick, 2014)'
_computing_structure_solution 'Bruker SHELXTL'
_diffrn_ambient_temperature 298(2)
_diffrn_measured_fraction_theta_full 0.998
_diffrn_measured_fraction_theta_max 0.998
_diffrn_measurement_device_type 'CCD and area detector'
_diffrn_measurement_method 'phi and omega scans'
_diffrn_radiation_type MoK\a
_diffrn_radiation_wavelength 0.71073
_diffrn_reflns_av_R_equivalents 0.0349
_diffrn_reflns_av_unetI/netI 0.0564
_diffrn_reflns_Laue_measured_fraction_full 0.998
_diffrn_reflns_Laue_measured_fraction_max 0.998
_diffrn_reflns_limit_h_max 15
_diffrn_reflns_limit_h_min -21
_diffrn_reflns_limit_k_max 17
_diffrn_reflns_limit_k_min -17
_diffrn_reflns_limit_l_max 21
_diffrn_reflns_limit_l_min -21
_diffrn_reflns_number 19062
_diffrn_reflns_point_group_measured_fraction_full 0.998
_diffrn_reflns_point_group_measured_fraction_max 0.998
_diffrn_reflns_theta_full 24.998
_diffrn_reflns_theta_max 24.998
_diffrn_reflns_theta_min 3.036
_diffrn_source 'sealed tube'
_exptl_absorpt_coefficient_mu 0.173
_exptl_absorpt_correction_type multi-scan
_exptl_absorpt_process_details SADABS
_exptl_crystal_colour colourless
_exptl_crystal_density_diffrn 1.320
_exptl_crystal_description plate
_exptl_crystal_F_000 1864
_exptl_crystal_size_max 0.30
_exptl_crystal_size_mid 0.26
_exptl_crystal_size_min 0.21
_exptl_transmission_factor_max 0.964
_exptl_transmission_factor_min 0.949
_refine_diff_density_max 0.272
_refine_diff_density_min -0.266
_refine_diff_density_rms 0.045
_refine_ls_extinction_method none
_refine_ls_goodness_of_fit_ref 1.007
_refine_ls_hydrogen_treatment constr
_refine_ls_matrix_type full
_refine_ls_number_parameters 595
_refine_ls_number_reflns 7932
_refine_ls_number_restraints 63
_refine_ls_restrained_S_all 1.014
_refine_ls_R_factor_all 0.1169
_refine_ls_R_factor_gt 0.0666
_refine_ls_shift/su_max 0.004
_refine_ls_shift/su_mean 0.001
_refine_ls_structure_factor_coef Fsqd
_refine_ls_weighting_details 'w=1/[\s^2^(Fo^2^)+(0.0880P)^2^+2.4810P] where P=(Fo^2^+2Fc^2^)/3'
_refine_ls_weighting_scheme calc
_refine_ls_wR_factor_gt 0.1671
_refine_ls_wR_factor_ref 0.2127
_reflns_Friedel_coverage 0.000
_reflns_number_gt 4585
_reflns_number_total 7932
_reflns_threshold_expression 'I > 2\s(I)'
_cod_data_source_file c7dt02308a2.cif
_cod_data_source_block opda-dicf3-TBACl-2a
_cod_database_code 7043972
_shelx_shelxl_version_number 2014/7
_shelx_space_group_comment
;
The symmetry employed for this shelxl refinement is uniquely defined
by the following loop, which should always be used as a source of
symmetry information in preference to the above space-group names.
They are only intended as comments.
;

loop_
_space_group_symop_operation_xyz
'x, y, z'
'-x, y+1/2, -z+1/2'
'-x, -y, -z'
'x, -y-1/2, z-1/2'

loop_
_atom_site_label
_atom_site_type_symbol
_atom_site_fract_x
_atom_site_fract_y
_atom_site_fract_z
_atom_site_U_iso_or_equiv
_atom_site_adp_type
_atom_site_occupancy
_atom_site_site_symmetry_order
_atom_site_calc_flag
_atom_site_refinement_flags_posn
_atom_site_refinement_flags_adp
_atom_site_refinement_flags_occupancy
_atom_site_disorder_assembly
_atom_site_disorder_group
O1 O 0.29248(14) 0.17931(17) 0.38008(16) 0.0730(8) Uani 1 1 d . . . A 4
O2 O 0.66172(15) 0.29489(18) 0.52223(15) 0.0727(7) Uani 1 1 d . . . B 4
N2 N 0.41851(15) 0.13324(18) 0.40016(16) 0.0549(7) Uani 1 1 d . . . C 4
H2N H 0.4499 0.0883 0.4157 0.066 Uiso 1 1 calc R U . C 4
N4 N 0.63260(16) 0.1759(2) 0.59453(16) 0.0586(8) Uani 1 1 d . . . D 4
H4N H 0.5949 0.1411 0.5999 0.070 Uiso 1 1 calc R U . D 4
N1 N 0.33302(15) 0.04803(18) 0.44768(17) 0.0576(8) Uani 1 1 d . . . E 4
H1N H 0.3741 0.0183 0.4696 0.069 Uiso 1 1 calc R U . E 4
F1C F 0.9024(2) 0.3392(2) 0.7199(3) 0.1189(13) Uani 0.8 1 d D . P F 1
N3 N 0.54737(16) 0.2152(2) 0.48449(16) 0.0592(8) Uani 1 1 d . . . . .
H3N H 0.5193 0.1747 0.5003 0.071 Uiso 1 1 calc R U . . .
C16 C 0.34384(19) 0.1247(2) 0.40664(19) 0.0516(8) Uani 1 1 d . . . . .
F1A F 0.9257(3) 0.2498(6) 0.6354(3) 0.156(2) Uani 0.8 1 d D . P F 1
C10 C 0.51513(19) 0.2532(2) 0.41257(19) 0.0518(8) Uani 1 1 d . . . . .
F23B F 0.2677(3) -0.2028(3) 0.6085(3) 0.1102(11) Uani 0.88 1 d D . P G 1
N5 N 0.24767(18) 0.4405(2) 0.36358(19) 0.0670(8) Uani 1 1 d . . . . .
C9 C 0.6175(2) 0.2339(2) 0.53289(19) 0.0530(8) Uani 1 1 d . . . . .
C15 C 0.44798(18) 0.2119(2) 0.36921(19) 0.0498(8) Uani 1 1 d . . . . .
F23C F 0.1542(6) -0.2351(6) 0.5557(5) 0.201(5) Uani 0.88 1 d D . P G 1
C17 C 0.26259(18) 0.0135(2) 0.4574(2) 0.0531(8) Uani 1 1 d . . . . .
C7 C 0.70178(19) 0.1666(2) 0.6495(2) 0.0552(9) Uani 1 1 d . . . . .
F1B F 0.97186(19) 0.2231(3) 0.7500(4) 0.1378(18) Uani 0.8 1 d D . P F 1
F20C F 0.0385(4) 0.0134(10) 0.3037(3) 0.184(3) Uani 0.8 1 d D . P H 1
C11 C 0.5467(2) 0.3282(3) 0.3819(2) 0.0641(10) Uani 1 1 d . . . . .
H11 H 0.5916 0.3564 0.4097 0.077 Uiso 1 1 calc R U . . .
F23A F 0.1744(5) -0.1358(6) 0.6399(4) 0.171(4) Uani 0.88 1 d D . P G 1
F20B F -0.01344(19) 0.0004(7) 0.3932(4) 0.159(2) Uani 0.8 1 d D . P H 1
C12 C 0.5115(2) 0.3608(3) 0.3100(2) 0.0681(10) Uani 1 1 d . . . . .
H12 H 0.5326 0.4110 0.2900 0.082 Uiso 1 1 calc R U . . .
C24 C 0.2642(2) -0.0539(2) 0.5123(2) 0.0589(9) Uani 1 1 d . . . . .
H24 H 0.3115 -0.0722 0.5431 0.071 Uiso 1 1 calc R U . . .
C13 C 0.4456(2) 0.3195(3) 0.2681(2) 0.0655(10) Uani 1 1 d . . . . .
H13 H 0.4223 0.3417 0.2199 0.079 Uiso 1 1 calc R U . . .
C14 C 0.4143(2) 0.2452(2) 0.2978(2) 0.0600(9) Uani 1 1 d . . . . .
H14 H 0.3698 0.2171 0.2692 0.072 Uiso 1 1 calc R U . . .
C8 C 0.7695(2) 0.2137(3) 0.6477(2) 0.0602(9) Uani 1 1 d . . . . .
H8 H 0.7707 0.2554 0.6088 0.072 Uiso 1 1 calc R U . . .
C25 C 0.3131(2) 0.3963(3) 0.4227(2) 0.0732(11) Uani 1 1 d . . . . .
H25A H 0.2945 0.3381 0.4381 0.088 Uiso 1 1 calc R U . . .
H25B H 0.3555 0.3827 0.3986 0.088 Uiso 1 1 calc R U . . .
C18 C 0.1913(2) 0.0410(3) 0.4130(2) 0.0649(10) Uani 1 1 d . . . . .
H18 H 0.1888 0.0863 0.3760 0.078 Uiso 1 1 calc R U . . .
C6 C 0.7020(2) 0.1043(3) 0.7075(2) 0.0642(10) Uani 1 1 d . . . . .
H6 H 0.6568 0.0723 0.7088 0.077 Uiso 1 1 calc R U . . .
C2 C 0.8357(2) 0.1977(3) 0.7050(2) 0.0666(10) Uani 1 1 d . . . . .
C19 C 0.1241(2) 0.0006(3) 0.4240(3) 0.0721(11) Uani 1 1 d . . . . .
C22 C 0.1963(2) -0.0941(3) 0.5215(2) 0.0678(10) Uani 1 1 d . . . . .
F20A F 0.0387(4) 0.1196(4) 0.3785(8) 0.218(5) Uani 0.8 1 d D . P H 1
C21 C 0.1254(2) -0.0665(3) 0.4777(3) 0.0782(12) Uani 1 1 d . . . . .
H21 H 0.0795 -0.0928 0.4845 0.094 Uiso 1 1 calc R U . . .
C37 C 0.2734(2) 0.5314(3) 0.3371(3) 0.0733(11) Uani 1 1 d . . . . .
H37A H 0.2298 0.5588 0.3014 0.088 Uiso 1 1 calc R U . . .
H37B H 0.2873 0.5722 0.3807 0.088 Uiso 1 1 calc R U . . .
C29 C 0.2285(2) 0.3719(3) 0.2979(2) 0.0736(11) Uani 1 1 d . . . . .
H29A H 0.2745 0.3633 0.2780 0.088 Uiso 1 1 calc R U . . .
H29B H 0.2164 0.3131 0.3179 0.088 Uiso 1 1 calc R U . . .
C4 C 0.7679(3) 0.0893(3) 0.7629(2) 0.0754(11) Uani 1 1 d . . . . .
C33 C 0.1771(2) 0.4599(3) 0.3955(3) 0.0850(13) Uani 1 1 d . . . . .
H33A H 0.1919 0.5048 0.4360 0.102 Uiso 1 1 calc R U . . .
H33B H 0.1378 0.4881 0.3556 0.102 Uiso 1 1 calc R U . . .
C3 C 0.8355(3) 0.1364(3) 0.7626(2) 0.0829(13) Uani 1 1 d . . . . .
H3A H 0.8801 0.1267 0.8008 0.099 Uiso 1 1 calc R U . . .
C38 C 0.3409(3) 0.5260(3) 0.2997(3) 0.0936(14) Uani 1 1 d . . . . .
H38A H 0.3826 0.4910 0.3318 0.112 Uiso 1 1 calc R U . . .
H38B H 0.3250 0.4941 0.2513 0.112 Uiso 1 1 calc R U . . .
C1 C 0.9078(3) 0.2519(4) 0.7020(3) 0.0899(14) Uani 1 1 d D . . . .
F5C F 0.7023(6) -0.0247(10) 0.8226(6) 0.192(4) Uani 0.65 1 d D . P I 1
C26 C 0.3448(3) 0.4529(3) 0.4936(3) 0.0983(16) Uani 1 1 d . . . . .
H26A H 0.3048 0.4610 0.5219 0.118 Uiso 1 1 calc R U . . .
H26B H 0.3601 0.5132 0.4793 0.118 Uiso 1 1 calc R U . . .
C27 C 0.4153(3) 0.4041(4) 0.5440(3) 0.1092(18) Uani 1 1 d . . . . .
H27A H 0.4535 0.3927 0.5142 0.131 Uiso 1 1 calc R U . . .
H27B H 0.4388 0.4445 0.5858 0.131 Uiso 1 1 calc R U . . .
C30 C 0.1619(3) 0.3984(3) 0.2325(3) 0.1039(17) Uani 1 1 d . . . . .
H30A H 0.1726 0.4576 0.2121 0.125 Uiso 1 1 calc R U . . .
H30B H 0.1146 0.4040 0.2506 0.125 Uiso 1 1 calc R U . . .
C20 C 0.0479(3) 0.0329(4) 0.3739(4) 0.1110(19) Uani 1 1 d D . . . .
C5 C 0.7666(4) 0.0186(7) 0.8236(4) 0.136(3) Uani 1 1 d D . . . .
C40 C 0.4301(3) 0.6176(4) 0.2415(3) 0.1152(18) Uani 1 1 d D . . . .
H40A H 0.4789 0.5985 0.2732 0.173 Uiso 1 1 d R U . . .
H40B H 0.4353 0.6783 0.2222 0.173 Uiso 1 1 d R U . . .
H40C H 0.4150 0.5754 0.1997 0.173 Uiso 1 1 d R U . . .
C39 C 0.3696(3) 0.6190(3) 0.2865(3) 0.1006(15) Uani 1 1 d D . . . .
H39A H 0.3908 0.6480 0.3353 0.121 Uiso 1 1 calc R U . . .
H39B H 0.3262 0.6562 0.2598 0.121 Uiso 1 1 calc R U . . .
C23 C 0.1978(3) -0.1663(4) 0.5803(3) 0.0980(16) Uani 1 1 d D . . . .
C34 C 0.1408(3) 0.3794(4) 0.4263(4) 0.1176(18) Uani 1 1 d . . . . .
H34A H 0.1771 0.3540 0.4702 0.141 Uiso 1 1 calc R U . . .
H34B H 0.1283 0.3317 0.3878 0.141 Uiso 1 1 calc R U . . .
C35 C 0.0659(4) 0.4113(5) 0.4496(4) 0.143(2) Uani 1 1 d D . . . .
H35A H 0.0792 0.4597 0.4873 0.172 Uiso 1 1 calc R U . . .
H35B H 0.0305 0.4370 0.4053 0.172 Uiso 1 1 calc R U . . .
C31 C 0.1514(4) 0.3259(5) 0.1706(4) 0.132(2) Uani 1 1 d D . . . .
H31A H 0.1515 0.2656 0.1937 0.158 Uiso 1 1 calc R U . . .
H31B H 0.1012 0.3346 0.1359 0.158 Uiso 1 1 calc R U . . .
C28 C 0.3952(4) 0.3156(4) 0.5755(3) 0.138(2) Uani 1 1 d . . . . .
H28A H 0.3493 0.3229 0.5949 0.207 Uiso 1 1 d R U . . .
H28B H 0.4374 0.2956 0.6158 0.207 Uiso 1 1 d R U . . .
H28C H 0.3857 0.2704 0.5355 0.207 Uiso 1 1 d R U . . .
F5B F 0.7848(10) 0.0441(9) 0.8923(4) 0.216(6) Uani 0.65 1 d D . P I 1
C36 C 0.0257(5) 0.3361(6) 0.4812(5) 0.208(4) Uani 1 1 d D . . . .
H36A H 0.0592 0.3136 0.5272 0.312 Uiso 1 1 d R U . . .
H36B H 0.0137 0.2869 0.4448 0.312 Uiso 1 1 d R U . . .
H36C H -0.0214 0.3592 0.4920 0.312 Uiso 1 1 d R U . . .
C32 C 0.2118(5) 0.3285(8) 0.1271(5) 0.212(4) Uani 1 1 d D . . . .
H32A H 0.2015 0.3795 0.0923 0.318 Uiso 1 1 d R U . . .
H32B H 0.2116 0.2723 0.0990 0.318 Uiso 1 1 d R U . . .
H32C H 0.2616 0.3366 0.1613 0.318 Uiso 1 1 d R U . . .
Cl1 Cl 0.48231(5) 0.05269(6) 0.59325(5) 0.0553(3) Uani 1 1 d . . . . .
F5A F 0.8186(8) -0.0435(8) 0.8289(9) 0.211(4) Uani 0.65 1 d D . P I 1
F5D F 0.7171(17) 0.0541(16) 0.8605(14) 0.211(4) Uani 0.35 1 d D . P I 2
F5E F 0.752(2) -0.0595(12) 0.7913(7) 0.216(6) Uani 0.35 1 d D . P I 2
F5F F 0.8303(11) 0.032(2) 0.8747(11) 0.192(4) Uani 0.35 1 d D . P I 2
F1E F 0.8955(9) 0.3176(16) 0.6495(15) 0.1378(18) Uani 0.2 1 d D . P F 2
F1F F 0.9566(10) 0.1986(10) 0.6797(17) 0.1189(13) Uani 0.2 1 d D . P F 2
F1D F 0.9427(12) 0.270(2) 0.7718(9) 0.156(2) Uani 0.2 1 d D . P F 2
F20F F 0.0605(11) 0.092(3) 0.3249(19) 0.159(2) Uani 0.2 1 d D . P H 2
F20E F 0.014(2) 0.085(3) 0.4125(13) 0.184(3) Uani 0.2 1 d D . P H 2
F20D F 0.0101(17) -0.0386(13) 0.345(3) 0.218(5) Uani 0.2 1 d D . P H 2
F23D F 0.200(3) -0.2475(15) 0.5514(19) 0.14(3) Uani 0.12 1 d D . P G 2
F23E F 0.1240(11) -0.181(2) 0.580(3) 0.124(17) Uani 0.12 1 d D . P G 2
F23F F 0.227(5) -0.136(3) 0.6493(15) 0.25(4) Uani 0.12 1 d D . P G 2

loop_
_atom_site_aniso_label
_atom_site_aniso_U_11
_atom_site_aniso_U_22
_atom_site_aniso_U_33
_atom_site_aniso_U_23
_atom_site_aniso_U_13
_atom_site_aniso_U_12
O1 0.0537(14) 0.0512(14) 0.110(2) 0.0199(15) 0.0112(14) 0.0106(12)
O2 0.0711(17) 0.0626(16) 0.0787(18) 0.0082(14) 0.0058(13) -0.0197(14)
N2 0.0466(16) 0.0436(15) 0.0711(19) 0.0093(14) 0.0063(13) 0.0055(13)
N4 0.0556(17) 0.0555(17) 0.0622(18) 0.0087(15) 0.0081(14) -0.0052(14)
N1 0.0426(15) 0.0474(16) 0.078(2) 0.0144(15) 0.0046(14) 0.0015(13)
F1C 0.082(2) 0.076(2) 0.190(5) -0.017(3) 0.014(3) -0.0180(18)
N3 0.0554(17) 0.0568(17) 0.0609(18) 0.0119(15) 0.0040(14) -0.0121(14)
C16 0.0453(19) 0.0446(18) 0.060(2) -0.0004(17) 0.0025(15) 0.0001(16)
F1A 0.109(4) 0.241(7) 0.129(4) -0.042(4) 0.051(3) -0.081(4)
C10 0.055(2) 0.0456(18) 0.055(2) 0.0068(17) 0.0135(16) 0.0045(16)
F23B 0.117(3) 0.101(3) 0.120(3) 0.042(3) 0.042(2) 0.009(2)
N5 0.071(2) 0.0486(17) 0.081(2) 0.0036(17) 0.0155(17) 0.0116(15)
C9 0.055(2) 0.0445(19) 0.058(2) -0.0028(17) 0.0096(17) 0.0005(16)
C15 0.0500(19) 0.0434(18) 0.056(2) 0.0011(16) 0.0113(16) 0.0053(15)
F23C 0.204(9) 0.149(8) 0.214(9) 0.070(7) -0.025(7) -0.098(6)
C17 0.0475(19) 0.0456(18) 0.066(2) -0.0044(18) 0.0122(16) -0.0005(15)
C7 0.053(2) 0.054(2) 0.057(2) -0.0039(18) 0.0098(16) 0.0032(17)
F1B 0.057(2) 0.143(4) 0.191(5) 0.014(4) -0.018(3) 0.004(2)
F20C 0.102(4) 0.322(10) 0.105(3) -0.019(4) -0.022(3) 0.075(5)
C11 0.068(2) 0.055(2) 0.068(2) 0.0039(19) 0.0115(19) -0.0055(19)
F23A 0.201(7) 0.225(8) 0.119(5) 0.053(5) 0.101(5) 0.066(6)
F20B 0.041(2) 0.227(6) 0.201(5) 0.004(5) 0.010(2) 0.000(3)
C12 0.079(3) 0.056(2) 0.072(3) 0.019(2) 0.022(2) 0.002(2)
C24 0.056(2) 0.055(2) 0.066(2) -0.0061(19) 0.0138(17) 0.0001(17)
C13 0.073(3) 0.064(2) 0.060(2) 0.011(2) 0.0158(19) 0.015(2)
C14 0.059(2) 0.058(2) 0.060(2) 0.0021(19) 0.0091(17) 0.0071(18)
C8 0.058(2) 0.056(2) 0.065(2) -0.0049(19) 0.0116(18) -0.0001(18)
C25 0.084(3) 0.054(2) 0.078(3) 0.001(2) 0.011(2) 0.010(2)
C18 0.050(2) 0.061(2) 0.081(3) 0.001(2) 0.0093(18) 0.0015(18)
C6 0.065(2) 0.071(2) 0.056(2) 0.007(2) 0.0125(18) -0.0006(19)
C2 0.055(2) 0.070(3) 0.071(3) -0.015(2) 0.0048(19) 0.0016(19)
C19 0.048(2) 0.073(3) 0.093(3) -0.008(2) 0.012(2) 0.002(2)
C22 0.068(3) 0.069(2) 0.071(2) -0.006(2) 0.025(2) -0.008(2)
F20A 0.100(5) 0.115(4) 0.385(13) -0.010(5) -0.055(6) 0.042(3)
C21 0.061(3) 0.080(3) 0.099(3) -0.012(3) 0.030(2) -0.013(2)
C37 0.078(3) 0.051(2) 0.095(3) 0.005(2) 0.029(2) 0.0068(19)
C29 0.080(3) 0.054(2) 0.080(3) -0.005(2) 0.004(2) 0.008(2)
C4 0.080(3) 0.082(3) 0.058(2) 0.011(2) 0.003(2) 0.003(2)
C33 0.076(3) 0.078(3) 0.107(3) 0.001(3) 0.031(2) 0.011(2)
C3 0.071(3) 0.098(3) 0.069(3) 0.000(3) -0.006(2) 0.006(3)
C38 0.098(3) 0.065(3) 0.126(4) 0.006(3) 0.043(3) -0.003(2)
C1 0.061(3) 0.094(4) 0.104(4) -0.006(3) -0.003(3) 0.004(3)
F5C 0.161(6) 0.242(9) 0.143(6) 0.134(6) -0.027(4) -0.080(6)
C26 0.135(4) 0.069(3) 0.079(3) -0.008(2) 0.000(3) 0.020(3)
C27 0.146(5) 0.090(4) 0.076(3) -0.011(3) -0.007(3) 0.015(3)
C30 0.097(3) 0.090(3) 0.105(4) -0.011(3) -0.018(3) 0.022(3)
C20 0.054(3) 0.104(5) 0.171(7) -0.011(4) 0.019(3) -0.004(3)
C5 0.101(5) 0.208(8) 0.082(4) 0.034(5) -0.015(3) 0.020(6)
C40 0.130(4) 0.094(4) 0.140(5) 0.005(3) 0.070(4) -0.014(3)
C39 0.116(4) 0.080(3) 0.116(4) -0.004(3) 0.048(3) -0.007(3)
C23 0.094(4) 0.113(5) 0.092(4) 0.016(4) 0.031(3) -0.026(4)
C34 0.114(4) 0.103(4) 0.148(5) 0.017(4) 0.056(4) -0.012(3)
C35 0.118(5) 0.161(6) 0.172(6) -0.010(5) 0.079(4) -0.033(4)
C31 0.118(5) 0.149(6) 0.110(5) -0.010(4) -0.012(4) 0.024(4)
C28 0.197(7) 0.112(5) 0.096(4) 0.022(4) 0.014(4) 0.033(5)
F5B 0.341(15) 0.219(8) 0.073(4) 0.043(4) 0.021(6) -0.102(11)
C36 0.170(8) 0.229(10) 0.255(10) 0.004(9) 0.111(7) -0.044(7)
C32 0.197(9) 0.284(12) 0.147(7) -0.050(8) 0.022(6) 0.002(9)
Cl1 0.0561(5) 0.0511(5) 0.0577(5) 0.0035(4) 0.0113(4) 0.0031(4)
F5A 0.242(10) 0.168(7) 0.231(10) 0.129(7) 0.067(7) 0.071(7)
F5D 0.242(10) 0.168(7) 0.231(10) 0.129(7) 0.067(7) 0.071(7)
F5E 0.341(15) 0.219(8) 0.073(4) 0.043(4) 0.021(6) -0.102(11)
F5F 0.161(6) 0.242(9) 0.143(6) 0.134(6) -0.027(4) -0.080(6)
F1E 0.057(2) 0.143(4) 0.191(5) 0.014(4) -0.018(3) 0.004(2)
F1F 0.082(2) 0.076(2) 0.190(5) -0.017(3) 0.014(3) -0.0180(18)
F1D 0.109(4) 0.241(7) 0.129(4) -0.042(4) 0.051(3) -0.081(4)
F20F 0.041(2) 0.227(6) 0.201(5) 0.004(5) 0.010(2) 0.000(3)
F20E 0.102(4) 0.322(10) 0.105(3) -0.019(4) -0.022(3) 0.075(5)
F20D 0.100(5) 0.115(4) 0.385(13) -0.010(5) -0.055(6) 0.042(3)
F23D 0.25(7) 0.08(3) 0.10(2) 0.06(2) 0.06(4) 0.09(4)
F23E 0.12(2) 0.10(2) 0.20(4) 0.08(3) 0.13(3) 0.02(2)
F23F 0.45(10) 0.10(3) 0.11(3) 0.03(3) -0.13(5) -0.08(5)

loop_
_atom_type_symbol
_atom_type_description
_atom_type_scat_dispersion_real
_atom_type_scat_dispersion_imag
_atom_type_scat_source
C C 0.0033 0.0016 'International Tables Vol C Tables 4.2.6.8 and 6.1.1.4'
H H 0.0000 0.0000 'International Tables Vol C Tables 4.2.6.8 and 6.1.1.4'
Cl Cl 0.1484 0.1585 'International Tables Vol C Tables 4.2.6.8 and 6.1.1.4'
F F 0.0171 0.0103 'International Tables Vol C Tables 4.2.6.8 and 6.1.1.4'
N N 0.0061 0.0033 'International Tables Vol C Tables 4.2.6.8 and 6.1.1.4'
O O 0.0106 0.0060 'International Tables Vol C Tables 4.2.6.8 and 6.1.1.4'

loop_
_geom_angle_atom_site_label_1
_geom_angle_atom_site_label_2
_geom_angle_atom_site_label_3
_geom_angle
C16 N2 C15 124.0(3)
C9 N4 C7 127.7(3)
C16 N1 C17 126.8(3)
C9 N3 C10 128.8(3)
O1 C16 N2 124.0(3)
O1 C16 N1 123.7(3)
N2 C16 N1 112.3(3)
C11 C10 C15 118.6(3)
C11 C10 N3 123.9(3)
C15 C10 N3 117.4(3)
C37 N5 C33 107.0(3)
C37 N5 C25 110.7(3)
C33 N5 C25 111.8(3)
C37 N5 C29 110.8(3)
C33 N5 C29 111.2(3)
C25 N5 C29 105.4(3)
O2 C9 N3 124.1(3)
O2 C9 N4 123.9(3)
N3 C9 N4 112.0(3)
C14 C15 C10 120.2(3)
C14 C15 N2 122.0(3)
C10 C15 N2 117.8(3)
C18 C17 C24 118.8(3)
C18 C17 N1 123.0(3)
C24 C17 N1 118.2(3)
C6 C7 C8 119.3(3)
C6 C7 N4 116.8(3)
C8 C7 N4 123.9(3)
C12 C11 C10 120.1(3)
C13 C12 C11 120.5(4)
C22 C24 C17 120.6(3)
C12 C13 C14 119.7(3)
C15 C14 C13 120.8(3)
C7 C8 C2 119.0(4)
C26 C25 N5 115.9(3)
C19 C18 C17 119.5(4)
C4 C6 C7 120.7(4)
C3 C2 C8 121.6(4)
C3 C2 C1 121.0(4)
C8 C2 C1 117.4(4)
C21 C19 C18 122.0(4)
C21 C19 C20 120.6(4)
C18 C19 C20 117.4(4)
C24 C22 C21 120.7(4)
C24 C22 C23 120.7(4)
C21 C22 C23 118.5(4)
C19 C21 C22 118.4(4)
C38 C37 N5 115.2(3)
C30 C29 N5 115.7(3)
C6 C4 C3 120.8(4)
C6 C4 C5 119.1(4)
C3 C4 C5 120.0(4)
C34 C33 N5 117.1(4)
C2 C3 C4 118.6(4)
C39 C38 C37 111.2(4)
F1F C1 F1D 102.9(15)
F1A C1 F1C 107.1(6)
F1A C1 F1B 103.9(5)
F1C C1 F1B 104.0(4)
F1F C1 F1E 102.8(15)
F1D C1 F1E 120.5(18)
F1F C1 C2 109.3(8)
F1D C1 C2 106.8(9)
F1A C1 C2 113.9(4)
F1C C1 C2 112.5(4)
F1B C1 C2 114.5(4)
F1E C1 C2 113.5(8)
C25 C26 C27 110.0(4)
C28 C27 C26 113.1(5)
C29 C30 C31 109.8(4)
F20C C20 F20A 107.2(9)
F20E C20 F20D 116(3)
F20E C20 F20F 99(2)
F20D C20 F20F 115(3)
F20C C20 F20B 105.1(6)
F20A C20 F20B 102.3(7)
F20E C20 C19 108.9(13)
F20C C20 C19 114.9(5)
F20A C20 C19 112.1(5)
F20D C20 C19 107.5(12)
F20F C20 C19 110.2(10)
F20B C20 C19 114.2(6)
F5B C5 F5A 96.8(9)
F5B C5 F5C 100.4(9)
F5A C5 F5C 105.9(10)
F5E C5 F5F 120.8(19)
F5E C5 F5D 119.4(18)
F5F C5 F5D 98.7(18)
F5B C5 C4 118.1(8)
F5E C5 C4 108.1(8)
F5A C5 C4 113.9(6)
F5C C5 C4 118.8(5)
F5F C5 C4 104.9(8)
F5D C5 C4 102.9(9)
C38 C39 C40 113.0(4)
F23D C23 F23F 130(3)
F23C C23 F23A 105.6(7)
F23D C23 F23E 89(3)
F23F C23 F23E 103(4)
F23C C23 F23B 104.8(7)
F23A C23 F23B 105.1(6)
F23C C23 C22 113.2(5)
F23D C23 C22 110.7(17)
F23F C23 C22 112(2)
F23A C23 C22 112.8(6)
F23E C23 C22 104.8(14)
F23B C23 C22 114.5(4)
C33 C34 C35 109.4(5)
C36 C35 C34 113.5(6)
C32 C31 C30 113.3(7)

loop_
_geom_bond_atom_site_label_1
_geom_bond_atom_site_label_2
_geom_bond_distance
O1 C16 1.218(4)
O2 C9 1.226(4)
N2 C16 1.359(4)
N2 C15 1.422(4)
N4 C9 1.371(4)
N4 C7 1.393(4)
N1 C16 1.375(4)
N1 C17 1.391(4)
F1C C1 1.318(5)
N3 C9 1.369(4)
N3 C10 1.404(4)
F1A C1 1.311(6)
C10 C11 1.396(5)
C10 C15 1.398(4)
F23B C23 1.334(6)
N5 C37 1.509(5)
N5 C33 1.516(5)
N5 C25 1.524(5)
N5 C29 1.525(5)
C15 C14 1.377(5)
F23C C23 1.277(7)
C17 C18 1.388(5)
C17 C24 1.388(5)
C7 C6 1.383(5)
C7 C8 1.387(5)
F1B C1 1.325(5)
F20C C20 1.269(7)
C11 C12 1.386(5)
F23A C23 1.315(7)
F20B C20 1.303(6)
C12 C13 1.372(5)
C24 C22 1.379(5)
C13 C14 1.378(5)
C8 C2 1.391(5)
C25 C26 1.515(6)
C18 C19 1.380(5)
C6 C4 1.368(5)
C2 C3 1.369(6)
C2 C1 1.510(6)
C19 C21 1.370(6)
C19 C20 1.515(7)
C22 C21 1.380(6)
C22 C23 1.487(6)
F20A C20 1.275(7)
C37 C38 1.503(6)
C29 C30 1.512(5)
C4 C3 1.379(6)
C4 C5 1.504(8)
C33 C34 1.500(6)
C38 C39 1.481(6)
C1 F1F 1.290(13)
C1 F1D 1.297(13)
C1 F1E 1.326(13)
F5C C5 1.296(8)
C26 C27 1.537(6)
C27 C28 1.481(7)
C30 C31 1.514(7)
C20 F20E 1.267(15)
C20 F20D 1.280(15)
C20 F20F 1.283(16)
C5 F5B 1.261(8)
C5 F5E 1.274(13)
C5 F5A 1.277(9)
C5 F5F 1.296(13)
C5 F5D 1.321(14)
C40 C39 1.484(6)
C23 F23D 1.294(16)
C23 F23F 1.312(16)
C23 F23E 1.321(15)
C34 C35 1.551(7)
C35 C36 1.486(7)
C31 C32 1.465(7)
